data_4021077
loop_
_publ_author_name
'Blanka Wladislaw'
'Mauro Alves Bueno'
'Liliana Marzorati'
'Claudio Di Vitta'
'J\'ulio Zukerman-Schpector'

_publ_section_title
;
 Phase Transfer Catalysis (PTC) Sulfanylation of Some
 2-Methylsulfinyl-Cyclanones
;
_journal_name_full 'Journal of Organic Chemistry'
_journal_page_first 9296
_journal_page_last 9298
_journal_paper_doi 10.1021/jo048751x
_journal_volume 69
_journal_year 2004
_chemical_formula_moiety 'C14 H18 O2 S2'
_chemical_formula_sum 'C14 H18 O2 S2'
_chemical_formula_weight 282.42
_space_group_IT_number 14
_symmetry_cell_setting monoclinic
_symmetry_space_group_name_Hall '-P 2ybc'
_symmetry_space_group_name_H-M 'P 1 21/c 1'
_cell_angle_alpha 90.00
_cell_angle_beta 91.574(9)
_cell_angle_gamma 90.00
_cell_formula_units_Z 4
_cell_length_a 7.1989(9)
_cell_length_b 19.486(2)
_cell_length_c 10.169(1)
_cell_measurement_temperature 293(2)
_cell_volume 1426.0(3)
_diffrn_ambient_temperature 293(2)
_exptl_crystal_density_diffrn 1.316
_cod_original_sg_symbol_H-M 'P 21/c'
_cod_database_code 4021077

loop_
_symmetry_equiv_pos_as_xyz
'x, y, z'
'-x, y+1/2, -z+1/2'
'-x, -y, -z'
'x, -y-1/2, z-1/2'

loop_
_atom_site_label
_atom_site_type_symbol
_atom_site_fract_x
_atom_site_fract_y
_atom_site_fract_z
_atom_site_U_iso_or_equiv
_atom_site_adp_type
_atom_site_occupancy
_atom_site_symmetry_multiplicity
_atom_site_calc_flag
_atom_site_refinement_flags
_atom_site_disorder_assembly
_atom_site_disorder_group
S1 S 0.71886(9) 0.17011(3) 0.72178(7) 0.04964(18) Uani 1 1 d . . .
S2 S 0.66428(10) 0.01739(4) 0.72231(7) 0.05169(19) Uani 1 1 d . . .
O1 O 0.6578(3) -0.04174(10) 0.8142(2) 0.0659(6) Uani 1 1 d . . .
O2 O 1.0192(3) 0.04226(12) 0.8192(2) 0.0710(6) Uani 1 1 d . . .
C1 C 0.9230(3) 0.16810(13) 0.6289(2) 0.0416(5) Uani 1 1 d . . .
C2 C 0.9368(4) 0.12913(15) 0.5163(3) 0.0524(6) Uani 1 1 d . . .
H2 H 0.8402 0.0998 0.4914 0.063 Uiso 1 1 calc R . .
C3 C 1.0912(4) 0.13307(14) 0.4406(3) 0.0508(6) Uani 1 1 d . . .
H3 H 1.0982 0.1060 0.3656 0.061 Uiso 1 1 calc R . .
C4 C 1.2371(3) 0.17670(13) 0.4738(2) 0.0454(6) Uani 1 1 d . . .
C5 C 1.2222(4) 0.21511(14) 0.5866(3) 0.0520(6) Uani 1 1 d . . .
H5 H 1.3187 0.2446 0.6112 0.062 Uiso 1 1 calc R . .
C6 C 1.0699(4) 0.21115(13) 0.6633(3) 0.0493(6) Uani 1 1 d . . .
H6 H 1.0646 0.2375 0.7394 0.059 Uiso 1 1 calc R . .
C7 C 1.4047(4) 0.18140(17) 0.3908(3) 0.0620(8) Uani 1 1 d . . .
H7A H 1.4183 0.2276 0.3599 0.093 Uiso 1 1 calc R . .
H7B H 1.3905 0.1510 0.3169 0.093 Uiso 1 1 calc R . .
H7C H 1.5131 0.1686 0.4422 0.093 Uiso 1 1 calc R . .
C8 C 0.7221(3) 0.09324(12) 0.8236(2) 0.0413(5) Uani 1 1 d . . .
C9 C 0.9203(4) 0.08107(14) 0.8775(3) 0.0496(6) Uani 1 1 d . . .
C10 C 0.9811(5) 0.11965(17) 0.9973(3) 0.0731(10) Uani 1 1 d . . .
H10A H 1.0130 0.1662 0.9725 0.088 Uiso 1 1 calc R . .
H10B H 1.0921 0.0983 1.0348 0.088 Uiso 1 1 calc R . .
C11 C 0.8346(6) 0.12213(18) 1.1002(3) 0.0836(11) Uani 1 1 d . . .
H11A H 0.8152 0.0764 1.1348 0.100 Uiso 1 1 calc R . .
H11B H 0.8768 0.1513 1.1723 0.100 Uiso 1 1 calc R . .
C12 C 0.6542(5) 0.14938(17) 1.0433(3) 0.0723(9) Uani 1 1 d . . .
H12A H 0.6727 0.1957 1.0112 0.087 Uiso 1 1 calc R . .
H12B H 0.5628 0.1512 1.1117 0.087 Uiso 1 1 calc R . .
C13 C 0.5822(4) 0.10448(15) 0.9319(3) 0.0568(7) Uani 1 1 d . . .
H13A H 0.4710 0.1253 0.8934 0.068 Uiso 1 1 calc R . .
H13B H 0.5475 0.0602 0.9674 0.068 Uiso 1 1 calc R . .
C14 C 0.4276(4) 0.03626(18) 0.6802(4) 0.0764(10) Uani 1 1 d . . .
H14A H 0.3767 0.0001 0.6262 0.115 Uiso 1 1 calc R . .
H14B H 0.4209 0.0788 0.6328 0.115 Uiso 1 1 calc R . .
H14C H 0.3579 0.0400 0.7590 0.115 Uiso 1 1 calc R . .

loop_
_atom_site_aniso_label
_atom_site_aniso_U_11
_atom_site_aniso_U_22
_atom_site_aniso_U_33
_atom_site_aniso_U_23
_atom_site_aniso_U_13
_atom_site_aniso_U_12
S1 0.0487(3) 0.0472(4) 0.0538(4) 0.0119(3) 0.0140(3) 0.0110(3)
S2 0.0587(4) 0.0483(4) 0.0485(4) -0.0035(3) 0.0088(3) -0.0016(3)
O1 0.0850(14) 0.0443(11) 0.0686(14) 0.0045(10) 0.0050(11) -0.0065(10)
O2 0.0504(11) 0.0762(15) 0.0870(16) 0.0087(13) 0.0114(10) 0.0174(10)
C1 0.0439(12) 0.0427(13) 0.0385(12) 0.0069(11) 0.0074(9) 0.0039(10)
C2 0.0476(14) 0.0647(17) 0.0451(15) -0.0064(14) 0.0034(11) -0.0105(12)
C3 0.0588(15) 0.0586(17) 0.0352(14) -0.0041(12) 0.0049(11) -0.0011(13)
C4 0.0479(13) 0.0490(15) 0.0396(13) 0.0085(12) 0.0066(10) 0.0034(11)
C5 0.0555(15) 0.0513(15) 0.0495(16) -0.0033(13) 0.0079(12) -0.0104(12)
C6 0.0603(15) 0.0447(14) 0.0433(15) -0.0028(12) 0.0112(11) -0.0059(11)
C7 0.0610(17) 0.077(2) 0.0488(16) 0.0059(15) 0.0166(12) -0.0034(14)
C8 0.0433(13) 0.0402(12) 0.0408(13) 0.0038(11) 0.0097(10) 0.0029(9)
C9 0.0498(14) 0.0422(14) 0.0568(16) 0.0122(12) 0.0043(12) 0.0019(11)
C10 0.084(2) 0.0600(19) 0.074(2) 0.0089(18) -0.0270(18) -0.0067(16)
C11 0.146(3) 0.057(2) 0.048(2) 0.0037(16) -0.010(2) -0.005(2)
C12 0.114(3) 0.0549(18) 0.0497(18) -0.0005(15) 0.0253(17) 0.0082(17)
C13 0.0640(17) 0.0554(17) 0.0524(17) 0.0000(13) 0.0248(13) 0.0006(13)
C14 0.0624(19) 0.081(2) 0.085(3) 0.001(2) -0.0088(17) -0.0096(16)

loop_
_geom_bond_atom_site_label_1
_geom_bond_atom_site_label_2
_geom_bond_distance
_geom_bond_site_symmetry_2
_geom_bond_publ_flag
S1 C1 1.769(2) . ?
S1 C8 1.821(2) . ?
S2 O1 1.485(2) . ?
S2 C14 1.783(3) . ?
S2 C8 1.843(3) . ?
O2 C9 1.206(3) . ?
C1 C2 1.380(4) . ?
C1 C6 1.387(3) . ?
C2 C3 1.372(4) . ?
C3 C4 1.385(4) . ?
C4 C5 1.377(4) . ?
C4 C7 1.494(4) . ?
C5 C6 1.365(3) . ?
C8 C13 1.528(3) . ?
C8 C9 1.533(3) . ?
C9 C10 1.487(4) . ?
C10 C11 1.506(5) . ?
C11 C12 1.504(5) . ?
C12 C13 1.512(4) . ?
